data_1551905
loop_
_publ_author_name
'J. Lopez-Cabrelles'
'S. Manas-Valero'
'I. J. Vitorica-Yrezabal'
'P. J. Bereciartua'
'J. A. Rodriguez-Velamazan'
'J. C. Waerenborgh'
'B. J. C. Vieira'
'D. Davidovikj'
'P. G. Steeneken'
'H. S. J. van der Zant'
'G. Minguez Espallargas'
'E. Coronado'

_publ_section_title
;
 Isoreticular two-dimensional magnetic coordination polymers prepared
 through pre-synthetic ligand functionalization
;
_journal_name_full 'Nature Chemistry'
_journal_page_first 1001
_journal_page_last 1007
_journal_paper_doi 10.1038/s41557-018-0113-9
_journal_volume 10
_journal_year 2018
_chemical_formula_moiety '0.5(C32 H24 Fe2 N8)'
_chemical_formula_sum 'C16 H12 Fe N4'
_chemical_formula_weight 316.15
_space_group_crystal_system monoclinic
_space_group_IT_number 15
_space_group_name_Hall '-C 2yc'
_space_group_name_H-M_alt 'C 1 2/c 1'
_atom_sites_solution_hydrogens geom
_atom_sites_solution_primary dual
_cell_angle_alpha 90
_cell_angle_beta 92.418(8)
_cell_angle_gamma 90
_cell_formula_units_Z 4
_cell_length_a 8.2809(6)
_cell_length_b 8.2718(6)
_cell_length_c 21.798(3)
_cell_measurement_reflns_used 2187
_cell_measurement_temperature 100.00(10)
_cell_measurement_theta_max 24.3230
_cell_measurement_theta_min 3.6210
_cell_volume 1491.8(3)
_computing_cell_refinement 'CrysAlisPro 1.171.39.27b (Rigaku OD, 2015)'
_computing_data_collection 'CrysAlisPro 1.171.39.27b (Rigaku OD, 2015)'
_computing_data_reduction 'CrysAlisPro 1.171.39.27b (Rigaku OD, 2015)'
_computing_molecular_graphics 'Olex2 (Dolomanov et al., 2009)'
_computing_publication_material 'Olex2 (Dolomanov et al., 2009)'
_computing_structure_refinement 'ShelXL (Sheldrick, 2015)'
_computing_structure_solution 'ShelXT (Sheldrick, 2015)'
_diffrn_ambient_environment N~2~
_diffrn_ambient_temperature 100.00(10)
_diffrn_detector 'CCD plate'
_diffrn_measured_fraction_theta_full 0.998
_diffrn_measured_fraction_theta_max 0.997
_diffrn_measurement_details
;
List of Runs (angles in degrees, time in seconds):

  # Type    Start    End  Width  t~exp~   \w     \q     \k     \f   Frames
--------------------------------------------------------------------------
  1  \w     32.00  78.00   0.50   15.00    --   -7.30  19.00-150.00   92
  2  \w    -89.00 -18.00   0.50   15.00    --   -7.30 -57.00 -90.00  142
  3  \w    -83.00  18.00   0.50   15.00    --   -7.30 -57.00   0.00  202
  4  \w    -39.00   7.00   0.50   15.00    --   -7.30  76.00-150.00   92
  5  \w     57.00  82.00   0.50   15.00    --   -7.30  76.00-150.00   50
  6  \w    -82.00  21.00   0.50   15.00    --   -7.30  19.00-150.00  206
;
_diffrn_measurement_device 'four-circle diffractometer'
_diffrn_measurement_device_type 'XtaLAB AFC11 (RINC): Kappa single'
_diffrn_measurement_method '\w scans'
_diffrn_orient_matrix_type 'CrysAlisPro convention (1999,Acta A55,543-557)'
_diffrn_orient_matrix_UB_11 -0.0116831000
_diffrn_orient_matrix_UB_12 -0.0609196000
_diffrn_orient_matrix_UB_13 -0.0226380000
_diffrn_orient_matrix_UB_21 -0.0432178000
_diffrn_orient_matrix_UB_22 0.0556850000
_diffrn_orient_matrix_UB_23 -0.0192393000
_diffrn_orient_matrix_UB_31 0.0730927000
_diffrn_orient_matrix_UB_32 0.0232343000
_diffrn_orient_matrix_UB_33 -0.0133677000
_diffrn_radiation_monochromator graphite
_diffrn_radiation_probe x-ray
_diffrn_radiation_type MoK\a
_diffrn_radiation_wavelength 0.71073
_diffrn_reflns_av_R_equivalents 0.0698
_diffrn_reflns_av_unetI/netI 0.0436
_diffrn_reflns_Laue_measured_fraction_full 0.998
_diffrn_reflns_Laue_measured_fraction_max 0.997
_diffrn_reflns_limit_h_max 10
_diffrn_reflns_limit_h_min -10
_diffrn_reflns_limit_k_max 10
_diffrn_reflns_limit_k_min -9
_diffrn_reflns_limit_l_max 27
_diffrn_reflns_limit_l_min -22
_diffrn_reflns_number 7862
_diffrn_reflns_point_group_measured_fraction_full 0.998
_diffrn_reflns_point_group_measured_fraction_max 0.997
_diffrn_reflns_theta_full 25.242
_diffrn_reflns_theta_max 26.369
_diffrn_reflns_theta_min 3.633
_diffrn_source 'fine-focus sealed X-ray tube'
_diffrn_source_type 'Enhance (Mo) X-ray Source'
_exptl_absorpt_coefficient_mu 1.008
_exptl_absorpt_correction_T_max 1.00000
_exptl_absorpt_correction_T_min 0.52494
_exptl_absorpt_correction_type multi-scan
_exptl_absorpt_process_details
;
CrysAlisPro 1.171.39.27b (Rigaku Oxford Diffraction, 2015)
Empirical absorption correction using spherical harmonics,
 implemented in SCALE3 ABSPACK scaling algorithm.
;
_exptl_crystal_colour 'clear light colourless'
_exptl_crystal_colour_lustre clear
_exptl_crystal_colour_modifier light
_exptl_crystal_colour_primary colourless
_exptl_crystal_density_diffrn 1.408
_exptl_crystal_description plate
_exptl_crystal_F_000 648
_exptl_crystal_size_max 0.2
_exptl_crystal_size_mid 0.2
_exptl_crystal_size_min 0.05
_refine_diff_density_max 0.943
_refine_diff_density_min -0.823
_refine_diff_density_rms 0.083
_refine_ls_extinction_coef .
_refine_ls_extinction_method none
_refine_ls_goodness_of_fit_ref 1.176
_refine_ls_hydrogen_treatment constr
_refine_ls_matrix_type full
_refine_ls_number_parameters 178
_refine_ls_number_reflns 1537
_refine_ls_number_restraints 186
_refine_ls_restrained_S_all 1.133
_refine_ls_R_factor_all 0.0970
_refine_ls_R_factor_gt 0.0818
_refine_ls_shift/su_max 0.000
_refine_ls_shift/su_mean 0.000
_refine_ls_structure_factor_coef Fsqd
_refine_ls_weighting_details 'w=1/[\s^2^(Fo^2^)+(0.0647P)^2^+9.4910P] where P=(Fo^2^+2Fc^2^)/3'
_refine_ls_weighting_scheme calc
_refine_ls_wR_factor_gt 0.1957
_refine_ls_wR_factor_ref 0.2027
_reflns_Friedel_coverage 0.000
_reflns_Friedel_fraction_full .
_reflns_Friedel_fraction_max .
_reflns_number_gt 1310
_reflns_number_total 1537
_reflns_threshold_expression 'I > 2\s(I)'
_cod_data_source_file 41557_2018_113_MOESM4_ESM.cif
_cod_data_source_block rivy2
_cod_original_cell_volume 1491.8(2)
_cod_database_code 1551905
_chemical_oxdiff_formula FeN3C25H80
_shelx_space_group_comment
;
The symmetry employed for this shelxl refinement is uniquely defined
by the following loop, which should always be used as a source of
symmetry information in preference to the above space-group names.
They are only intended as comments.
;
_diffrn_oxdiff_ac3_digest_frames
;
01113ee1f60fadada0c178e9a30271dfe8007849be4
;
_reflns_odcompleteness_completeness 99.64
_reflns_odcompleteness_iscentric 1
_reflns_odcompleteness_theta 26.32
_olex2_refinement_description
;
1. Fixed Uiso
 At 1.2 times of:
  All C(H) groups
 At 1.5 times of:
  All C(H,H,H) groups
2. Rigid body (RIGU) restrains
 All non-hydrogen atoms
 with sigma for 1-2 distances of 0.004 and sigma for 1-3 distances of 0.004
3. Others
 Fixed Sof: C18(0.5) H18(0.5) C2(0.5) H2(0.5) C8(0.5) C7(0.5) C6(0.5) H6(0.5)
 C5(0.5) C4(0.5) C9(0.5) H9(0.5) C10(0.25) H10A(0.25) H10B(0.25) H10C(0.25)
 C11(0.25) H11A(0.25) H11B(0.25) H11C(0.25) C12(0.5) H12(0.5) C13(0.5) C14(0.5)
 C15(0.5) H15(0.5) C16(0.5) C17(0.5) C19(0.25) H19A(0.25) H19B(0.25) H19C(0.25)
 C20(0.25) H20A(0.25) H20B(0.25) H20C(0.25)
4.a Aromatic/amide H refined with riding coordinates:
 C18(H18), C2(H2), C6(H6), C9(H9), C12(H12), C15(H15)
4.b Fitted hexagon refined as free rotating group:
 C8(C7,C6,C5,C4,C9)
4.c Idealised Me refined as rotating group:
 C10(H10A,H10B,H10C), C11(H11A,H11B,H11C), C19(H19A,H19B,H19C), C20(H20A,H20B,
 H20C)
;
_olex2_submission_special_instructions 'No special instructions were received'
_oxdiff_exptl_absorpt_empirical_details
;
Empirical correction (ABSPACK) includes:
- Absorption correction using spherical harmonics
- Frame scaling
;
_oxdiff_exptl_absorpt_empirical_full_max 1.796
_oxdiff_exptl_absorpt_empirical_full_min 0.582

loop_
_space_group_symop_operation_xyz
'x, y, z'
'-x, y, -z+1/2'
'x+1/2, y+1/2, z'
'-x+1/2, y+1/2, -z+1/2'
'-x, -y, -z'
'x, -y, z-1/2'
'-x+1/2, -y+1/2, -z'
'x+1/2, -y+1/2, z-1/2'

loop_
_atom_site_label
_atom_site_type_symbol
_atom_site_fract_x
_atom_site_fract_y
_atom_site_fract_z
_atom_site_U_iso_or_equiv
_atom_site_adp_type
_atom_site_occupancy
_atom_site_site_symmetry_order
_atom_site_calc_flag
_atom_site_refinement_flags_posn
_atom_site_refinement_flags_adp
_atom_site_refinement_flags_occupancy
_atom_site_disorder_assembly
_atom_site_disorder_group
Fe1 Fe 0.5000 0.77330(13) 0.2500 0.0540(5) Uani 1 2 d S TU P B .
N1 N 0.3497(5) 0.6208(5) 0.2927(2) 0.0517(11) Uani 1 1 d . U . . .
N3 N 0.1560(5) 0.4276(6) 0.2951(2) 0.0526(11) Uani 1 1 d . U . . .
C18 C -0.0007(15) 0.532(2) 0.3824(6) 0.073(3) Uani 0.5 1 d . U . . .
H18 H -0.0740 0.4467 0.3834 0.087 Uiso 0.5 1 calc R . . A .
C2 C 0.2132(13) 0.5633(14) 0.2692(6) 0.049(2) Uani 0.5 1 d . U . B 1
H2 H 0.1583 0.6135 0.2363 0.059 Uiso 0.5 1 calc R . . B 1
C8 C 0.4070(14) 0.2488(12) 0.4229(5) 0.090(4) Uani 0.5 1 d . U . B 1
C7 C 0.5339(12) 0.3585(14) 0.4210(5) 0.103(7) Uani 0.5 1 d G U . B 1
C6 C 0.5263(9) 0.4857(12) 0.3794(5) 0.078(4) Uani 0.5 1 d G U . B 1
H6 H 0.6112 0.5591 0.3781 0.094 Uiso 0.5 1 calc R . . B 1
C5 C 0.3918(9) 0.5034(9) 0.3396(4) 0.052(2) Uani 0.5 1 d G U . B 1
C4 C 0.2649(8) 0.3938(9) 0.3415(4) 0.055(2) Uani 0.5 1 d G U . B 1
C9 C 0.2725(11) 0.2665(9) 0.3831(5) 0.074(3) Uani 0.5 1 d G U . B 1
H9 H 0.1876 0.1931 0.3844 0.089 Uiso 0.5 1 calc R . . B 1
C10 C 0.461(4) 0.127(4) 0.4675(15) 0.078(7) Uani 0.25 1 d . U . B 1
H10A H 0.5158 0.0419 0.4469 0.118 Uiso 0.25 1 calc GR . . B 1
H10B H 0.3693 0.0836 0.4874 0.118 Uiso 0.25 1 calc GR . . B 1
H10C H 0.5337 0.1758 0.4977 0.118 Uiso 0.25 1 calc GR . . B 1
C11 C 0.652(5) 0.306(6) 0.465(2) 0.110(14) Uani 0.25 1 d . U . B 1
H11A H 0.6169 0.3285 0.5052 0.165 Uiso 0.25 1 calc GR . . B 1
H11B H 0.7516 0.3625 0.4585 0.165 Uiso 0.25 1 calc GR . . B 1
H11C H 0.6690 0.1921 0.4602 0.165 Uiso 0.25 1 calc GR . . B 1
C12 C 0.2901(11) 0.4856(12) 0.2682(6) 0.046(2) Uani 0.5 1 d . U . B 2
H12 H 0.3361 0.4342 0.2353 0.055 Uiso 0.5 1 calc R . . B 2
C13 C 0.1261(12) 0.5326(15) 0.3397(6) 0.054(2) Uani 0.5 1 d . U . B 2
C14 C 0.2354(13) 0.6600(15) 0.3390(6) 0.055(2) Uani 0.5 1 d . U . B 2
C15 C 0.2222(19) 0.7884(18) 0.3787(7) 0.077(3) Uani 0.5 1 d . U . B 2
H15 H 0.2959 0.8732 0.3782 0.093 Uiso 0.5 1 calc R . . B 2
C16 C 0.097(3) 0.790(3) 0.4196(10) 0.101(6) Uani 0.5 1 d . U . B 2
C17 C -0.010(2) 0.660(3) 0.4215(8) 0.088(4) Uani 0.5 1 d . U . B 2
C19 C 0.058(6) 0.908(5) 0.466(2) 0.120(16) Uani 0.25 1 d . U . B 2
H19A H 0.1137 0.8796 0.5045 0.180 Uiso 0.25 1 calc GR . . B 2
H19B H -0.0560 0.9076 0.4716 0.180 Uiso 0.25 1 calc GR . . B 2
H19C H 0.0920 1.0132 0.4538 0.180 Uiso 0.25 1 calc GR . . B 2
C20 C -0.124(4) 0.705(5) 0.4663(16) 0.085(8) Uani 0.25 1 d . U . B 2
H20A H -0.2017 0.7785 0.4482 0.127 Uiso 0.25 1 calc GR . . B 2
H20B H -0.0677 0.7562 0.5005 0.127 Uiso 0.25 1 calc GR . . B 2
H20C H -0.1780 0.6100 0.4802 0.127 Uiso 0.25 1 calc GR . . B 2

loop_
_atom_site_aniso_label
_atom_site_aniso_U_11
_atom_site_aniso_U_22
_atom_site_aniso_U_33
_atom_site_aniso_U_23
_atom_site_aniso_U_13
_atom_site_aniso_U_12
Fe1 0.0313(6) 0.0345(6) 0.0960(11) 0.000 -0.0018(5) 0.000
N1 0.035(2) 0.043(2) 0.077(3) -0.004(2) -0.0029(19) -0.0015(16)
N3 0.034(2) 0.048(2) 0.076(3) 0.002(2) -0.0021(19) -0.0023(17)
C18 0.046(5) 0.099(8) 0.073(7) -0.001(5) 0.005(5) 0.013(5)
C2 0.034(4) 0.044(4) 0.070(6) 0.000(4) -0.004(4) 0.004(4)
C8 0.102(8) 0.090(9) 0.076(9) 0.008(7) -0.016(7) 0.014(6)
C7 0.100(9) 0.110(10) 0.095(12) 0.023(10) -0.032(9) 0.007(7)
C6 0.051(6) 0.093(8) 0.088(8) 0.006(6) -0.019(5) 0.005(5)
C5 0.039(4) 0.050(5) 0.067(5) -0.006(4) -0.001(4) 0.007(3)
C4 0.044(4) 0.051(5) 0.068(5) -0.001(4) -0.002(4) 0.005(4)
C9 0.091(7) 0.058(6) 0.072(7) 0.004(5) -0.006(5) 0.007(5)
C10 0.091(16) 0.079(12) 0.064(13) 0.001(10) -0.010(12) 0.013(11)
C11 0.090(14) 0.12(2) 0.11(2) 0.05(2) -0.040(16) -0.017(15)
C12 0.026(4) 0.032(4) 0.079(6) 0.000(4) -0.001(4) 0.002(3)
C13 0.034(4) 0.059(5) 0.069(5) 0.000(4) -0.006(4) 0.007(3)
C14 0.042(4) 0.057(5) 0.067(5) -0.004(4) -0.005(4) 0.005(4)
C15 0.084(7) 0.069(6) 0.078(7) -0.017(6) -0.002(6) 0.010(5)
C16 0.104(9) 0.113(10) 0.087(10) -0.027(8) 0.019(8) 0.008(7)
C17 0.077(8) 0.112(9) 0.076(8) -0.012(7) 0.005(6) 0.020(6)
C19 0.13(3) 0.115(17) 0.12(2) -0.047(19) 0.06(2) -0.026(19)
C20 0.077(13) 0.102(17) 0.074(13) -0.005(13) 0.008(11) 0.019(12)

loop_
_atom_type_symbol
_atom_type_description
_atom_type_scat_dispersion_real
_atom_type_scat_dispersion_imag
_atom_type_scat_source
C C 0.0033 0.0016 'International Tables Vol C Tables 4.2.6.8 and 6.1.1.4'
H H 0.0000 0.0000 'International Tables Vol C Tables 4.2.6.8 and 6.1.1.4'
Fe Fe 0.3463 0.8444 'International Tables Vol C Tables 4.2.6.8 and 6.1.1.4'
N N 0.0061 0.0033 'International Tables Vol C Tables 4.2.6.8 and 6.1.1.4'

loop_
_geom_angle_atom_site_label_1
_geom_angle_atom_site_label_2
_geom_angle_atom_site_label_3
_geom_angle
_geom_angle_site_symmetry_1
_geom_angle_site_symmetry_3
N1 Fe1 N1 103.0(3) . 2_655
N1 Fe1 N3 102.86(18) . 4
N1 Fe1 N3 123.9(2) . 3
N1 Fe1 N3 102.86(18) 2_655 3
N1 Fe1 N3 123.9(2) 2_655 4
N3 Fe1 N3 102.5(3) 3 4
C2 N1 Fe1 125.7(6) . .
C2 N1 C5 102.2(7) . .
C5 N1 Fe1 127.6(4) . .
C12 N1 Fe1 124.5(6) . .
C12 N1 C14 103.0(7) . .
C14 N1 Fe1 127.8(6) . .
C2 N3 Fe1 123.0(6) . 3_445
C2 N3 C4 104.4(6) . .
C4 N3 Fe1 128.2(4) . 3_445
C12 N3 Fe1 121.6(6) . 3_445
C13 N3 Fe1 128.7(5) . 3_445
C13 N3 C12 105.3(8) . .
C13 C18 H18 121.2 . .
C17 C18 H18 121.2 . .
C17 C18 C13 117.6(15) . .
N1 C2 N3 116.7(9) . .
N1 C2 H2 121.6 . .
N3 C2 H2 121.6 . .
C7 C8 C9 120.0 . .
C7 C8 C10 105.0(16) . .
C9 C8 C10 134.8(15) . .
C8 C7 C11 106.6(17) . .
C6 C7 C8 120.0 . .
C6 C7 C11 133.4(17) . .
C7 C6 H6 120.0 . .
C5 C6 C7 120.0 . .
C5 C6 H6 120.0 . .
C6 C5 N1 132.5(5) . .
C6 C5 C4 120.0 . .
C4 C5 N1 107.5(5) . .
N3 C4 C5 108.9(5) . .
N3 C4 C9 130.9(5) . .
C9 C4 C5 120.0 . .
C8 C9 H9 120.0 . .
C4 C9 C8 120.0 . .
C4 C9 H9 120.0 . .
C8 C10 H10A 109.5 . .
C8 C10 H10B 109.5 . .
C8 C10 H10C 109.5 . .
H10A C10 H10B 109.5 . .
H10A C10 H10C 109.5 . .
H10B C10 H10C 109.5 . .
C7 C11 H11A 109.5 . .
C7 C11 H11B 109.5 . .
C7 C11 H11C 109.5 . .
H11A C11 H11B 109.5 . .
H11A C11 H11C 109.5 . .
H11B C11 H11C 109.5 . .
N1 C12 N3 114.8(9) . .
N1 C12 H12 122.6 . .
N3 C12 H12 122.6 . .
N3 C13 C18 129.3(11) . .
N3 C13 C14 110.1(10) . .
C14 C13 C18 120.5(12) . .
C13 C14 N1 106.4(10) . .
C15 C14 N1 133.0(12) . .
C15 C14 C13 120.6(12) . .
C14 C15 H15 120.3 . .
C14 C15 C16 119.3(17) . .
C16 C15 H15 120.3 . .
C15 C16 C17 120.2(18) . .
C15 C16 C19 130(2) . .
C17 C16 C19 109(2) . .
C18 C17 C16 121.8(17) . .
C18 C17 C20 133(2) . .
C16 C17 C20 105(2) . .
C16 C19 H19A 109.5 . .
C16 C19 H19B 109.5 . .
C16 C19 H19C 109.5 . .
H19A C19 H19B 109.5 . .
H19A C19 H19C 109.5 . .
H19B C19 H19C 109.5 . .
C17 C20 H20A 109.5 . .
C17 C20 H20B 109.5 . .
C17 C20 H20C 109.5 . .
H20A C20 H20B 109.5 . .
H20A C20 H20C 109.5 . .
H20B C20 H20C 109.5 . .

loop_
_geom_bond_atom_site_label_1
_geom_bond_atom_site_label_2
_geom_bond_distance
_geom_bond_site_symmetry_2
Fe1 N1 2.026(5) .
Fe1 N1 2.026(5) 2_655
Fe1 N3 2.039(4) 4
Fe1 N3 2.039(4) 3
N1 C2 1.311(11) .
N1 C5 1.442(8) .
N1 C12 1.325(11) .
N1 C14 1.450(13) .
N3 Fe1 2.039(4) 3_445
N3 C2 1.351(12) .
N3 C4 1.355(8) .
N3 C12 1.364(11) .
N3 C13 1.334(13) .
C18 H18 0.9300 .
C18 C13 1.431(17) .
C18 C17 1.37(2) .
C2 H2 0.9300 .
C8 C7 1.3900 .
C8 C9 1.3900 .
C8 C10 1.46(3) .
C7 C6 1.3900 .
C7 C11 1.40(3) .
C6 H6 0.9300 .
C6 C5 1.3900 .
C5 C4 1.3900 .
C4 C9 1.3900 .
C9 H9 0.9300 .
C10 H10A 0.9600 .
C10 H10B 0.9600 .
C10 H10C 0.9600 .
C11 H11A 0.9600 .
C11 H11B 0.9600 .
C11 H11C 0.9600 .
C12 H12 0.9300 .
C13 C14 1.390(16) .
C14 C15 1.377(18) .
C15 H15 0.9300 .
C15 C16 1.39(2) .
C16 C17 1.40(3) .
C16 C19 1.46(4) .
C17 C20 1.43(3) .
C19 H19A 0.9600 .
C19 H19B 0.9600 .
C19 H19C 0.9600 .
C20 H20A 0.9600 .
C20 H20B 0.9600 .
C20 H20C 0.9600 .
